data_7210058
loop_
_publ_author_name
'Pigge, F. Christopher'
'Kapadia, Pradeep P.'
'Swenson, Dale C.'

_publ_section_title
;
 Halogen bonded networks from pyridyl-substituted tetraarylethylenes and
 diiodotetrafluorobenzenes
;
_journal_issue 21
_journal_name_full CrystEngComm
_journal_page_first 4386
_journal_paper_doi 10.1039/c3ce26732f
_journal_volume 15
_journal_year 2013
_chemical_formula_moiety 'C46 H32 N4, C6 F4 I2'
_chemical_formula_sum 'C52 H32 F4 I2 N4'
_chemical_formula_weight 1042.62
_chemical_name_systematic
;
?
;
_space_group_IT_number 14
_symmetry_cell_setting monoclinic
_symmetry_space_group_name_Hall '-P 2ybc'
_symmetry_space_group_name_H-M 'P 1 21/c 1'
_atom_sites_solution_hydrogens geom
_atom_sites_solution_primary direct
_atom_sites_solution_secondary difmap
_audit_creation_method SHELXL-97
_cell_angle_alpha 90.00
_cell_angle_beta 91.436(5)
_cell_angle_gamma 90.00
_cell_formula_units_Z 4
_cell_length_a 13.1370(14)
_cell_length_b 9.4089(10)
_cell_length_c 34.762(4)
_cell_measurement_reflns_used 15326
_cell_measurement_temperature 190(2)
_cell_measurement_theta_max 27.88
_cell_measurement_theta_min 1.00
_cell_volume 4295.4(8)
_computing_cell_refinement 'HKL Scalepack (Otwinowski & Minor, 1997)'
_computing_data_collection 'Collect (Nonius BV, 1997-2000)'
_computing_data_reduction 'HKL Denzo, Scalepack (Otwinowski & Minor, 1997)'
_computing_molecular_graphics 'SHELXTL v6.1 (Sheldrick, 2008)'
_computing_publication_material 'SHELXTL v6.1 (Sheldrick, 2008)'
_computing_structure_refinement 'SHELXTL v6.1 (Sheldrick, 2008)'
_computing_structure_solution 'SHELXTL v6.1 (Sheldrick, 2008)'
_diffrn_ambient_temperature 190(2)
_diffrn_detector_area_resol_mean 9
_diffrn_measured_fraction_theta_full 0.980
_diffrn_measured_fraction_theta_max 0.980
_diffrn_measurement_device_type 'Nonius KappaCCD'
_diffrn_measurement_method 'CCD phi & omega scans'
_diffrn_radiation_monochromator graphite
_diffrn_radiation_source ' normal-focus Mo tube'
_diffrn_radiation_type MoK\a
_diffrn_radiation_wavelength 0.71073
_diffrn_reflns_av_R_equivalents 0.0472
_diffrn_reflns_av_sigmaI/netI 0.0355
_diffrn_reflns_limit_h_max 15
_diffrn_reflns_limit_h_min -15
_diffrn_reflns_limit_k_max 11
_diffrn_reflns_limit_k_min -11
_diffrn_reflns_limit_l_max 41
_diffrn_reflns_limit_l_min -41
_diffrn_reflns_number 62982
_diffrn_reflns_theta_full 25.00
_diffrn_reflns_theta_max 25.00
_diffrn_reflns_theta_min 2.34
_diffrn_standards_number 0
_exptl_absorpt_coefficient_mu 1.524
_exptl_absorpt_correction_T_max 0.9141
_exptl_absorpt_correction_T_min 0.5952
_exptl_absorpt_correction_type multi-scan
_exptl_absorpt_process_details 'HKL Scalepack (Otwinowski &Minor, 1997)'
_exptl_crystal_colour colorless
_exptl_crystal_density_diffrn 1.612
_exptl_crystal_density_method 'not measured'
_exptl_crystal_description needle
_exptl_crystal_F_000 2056
_exptl_crystal_size_max 0.38
_exptl_crystal_size_mid 0.30
_exptl_crystal_size_min 0.06
_refine_diff_density_max 1.361
_refine_diff_density_min -0.895
_refine_diff_density_rms 0.103
_refine_ls_extinction_method none
_refine_ls_goodness_of_fit_ref 1.057
_refine_ls_hydrogen_treatment constr
_refine_ls_matrix_type full
_refine_ls_number_parameters 559
_refine_ls_number_reflns 7404
_refine_ls_number_restraints 0
_refine_ls_restrained_S_all 1.057
_refine_ls_R_factor_all 0.0551
_refine_ls_R_factor_gt 0.0431
_refine_ls_shift/su_max 0.012
_refine_ls_shift/su_mean 0.001
_refine_ls_structure_factor_coef Fsqd
_refine_ls_weighting_details 'calc w=1/[\s^2^(Fo^2^)+(0.0678P)^2^+5.2932P] where P=(Fo^2^+2Fc^2^)/3'
_refine_ls_weighting_scheme calc
_refine_ls_wR_factor_gt 0.1141
_refine_ls_wR_factor_ref 0.1236
_reflns_number_gt 6092
_reflns_number_total 7404
_reflns_threshold_expression >2sigma(I)
_cod_data_source_file c3ce26732f.txt
_cod_data_source_block fcp1210-9
_cod_original_sg_symbol_Hall '-P 2ybc '
_cod_original_sg_symbol_H-M 'P 21/c '
_cod_database_code 7210058

loop_
_symmetry_equiv_pos_as_xyz
'x, y, z'
'-x, y+1/2, -z+1/2'
'-x, -y, -z'
'x, -y-1/2, z-1/2'

loop_
_atom_site_label
_atom_site_type_symbol
_atom_site_fract_x
_atom_site_fract_y
_atom_site_fract_z
_atom_site_U_iso_or_equiv
_atom_site_adp_type
_atom_site_occupancy
_atom_site_symmetry_multiplicity
_atom_site_calc_flag
_atom_site_refinement_flags
I1 I 0.95263(3) 0.42259(4) 0.111306(10) 0.06534(14) Uani 1 1 d .
I2 I 1.25860(2) -0.00303(3) -0.002804(9) 0.05119(12) Uani 1 1 d .
C53 C 0.4330(2) 0.6038(3) 0.24759(10) 0.0250(7) Uani 1 1 d .
H53A H 0.3936 0.5583 0.2279 0.030 Uiso 1 1 calc R
C52 C 0.5237(2) 0.6714(3) 0.23842(10) 0.0235(7) Uani 1 1 d .
C51 C 0.2086(2) 0.8475(4) 0.15394(10) 0.0271(7) Uani 1 1 d .
C50 C 0.5439(2) 0.7406(4) 0.30528(10) 0.0268(7) Uani 1 1 d .
H50A H 0.5814 0.7903 0.3248 0.032 Uiso 1 1 calc R
C49 C 0.5137(2) 0.6836(4) 0.16617(10) 0.0262(7) Uani 1 1 d .
C48 C 0.5784(2) 0.7412(4) 0.26798(10) 0.0263(7) Uani 1 1 d .
H48A H 0.6398 0.7893 0.2624 0.032 Uiso 1 1 calc R
C47 C 0.3996(2) 0.6020(3) 0.28499(10) 0.0253(7) Uani 1 1 d .
H47A H 0.3378 0.5546 0.2905 0.030 Uiso 1 1 calc R
C46 C 0.2992(3) 0.6310(5) 0.40417(12) 0.0432(10) Uani 1 1 d .
H46A H 0.2294 0.6262 0.4105 0.052 Uiso 1 1 calc R
C45 C 0.8100(3) 0.4588(4) 0.22279(10) 0.0271(7) Uani 1 1 d .
H45A H 0.8288 0.3735 0.2358 0.032 Uiso 1 1 calc R
F4 F 1.2762(2) 0.0915(3) 0.08642(8) 0.0599(7) Uani 1 1 d .
C44 C 0.4239(3) 0.6555(4) 0.35513(10) 0.0281(7) Uani 1 1 d .
F3 F 1.1623(2) 0.2582(3) 0.12943(7) 0.0603(7) Uani 1 1 d .
C43 C 0.5678(2) 0.6621(3) 0.19932(10) 0.0257(7) Uani 1 1 d .
C42 C 0.6780(2) 0.6205(4) 0.20011(9) 0.0245(7) Uani 1 1 d .
C41 C 0.4067(2) 0.7386(4) 0.16469(9) 0.0247(7) Uani 1 1 d .
C40 C 0.1034(3) 0.9047(4) 0.14831(10) 0.0297(8) Uani 1 1 d .
C39 C 0.8852(3) 0.5445(4) 0.20681(10) 0.0253(7) Uani 1 1 d .
C38 C 0.3784(3) 0.8648(4) 0.18238(10) 0.0266(7) Uani 1 1 d .
H38A H 0.4265 0.9143 0.1983 0.032 Uiso 1 1 calc R
C37 C 0.5558(2) 0.6557(4) 0.12739(10) 0.0275(7) Uani 1 1 d .
C36 C 0.2813(3) 0.9190(4) 0.17710(10) 0.0278(7) Uani 1 1 d .
H36A H 0.2634 1.0056 0.1893 0.033 Uiso 1 1 calc R
N3 N 1.2030(2) 0.4477(3) 0.22729(10) 0.0347(7) Uani 1 1 d .
C35 C 0.8544(3) 0.6654(4) 0.18651(10) 0.0278(7) Uani 1 1 d .
H35A H 0.9042 0.7234 0.1749 0.033 Uiso 1 1 calc R
C34 C 0.7089(3) 0.4977(4) 0.21970(10) 0.0279(8) Uani 1 1 d .
H34A H 0.6590 0.4395 0.2312 0.033 Uiso 1 1 calc R
C33 C 0.6242(3) 0.6045(4) 0.05236(10) 0.0312(8) Uani 1 1 d .
C32 C 1.1696(3) 0.5811(4) 0.22266(11) 0.0333(8) Uani 1 1 d .
H32A H 1.2182 0.6558 0.2242 0.040 Uiso 1 1 calc R
C31 C 0.7530(3) 0.7028(4) 0.18298(10) 0.0281(7) Uani 1 1 d .
H31A H 0.7340 0.7852 0.1688 0.034 Uiso 1 1 calc R
C30 C 0.3343(3) 0.6668(4) 0.14217(10) 0.0314(8) Uani 1 1 d .
H30A H 0.3522 0.5799 0.1302 0.038 Uiso 1 1 calc R
C29 C 0.4548(2) 0.6683(4) 0.31491(10) 0.0259(7) Uani 1 1 d .
C28 C 0.5349(3) 0.7511(4) 0.09733(11) 0.0345(8) Uani 1 1 d .
H28A H 0.4969 0.8347 0.1022 0.041 Uiso 1 1 calc R
C27 C 0.9950(2) 0.5103(4) 0.21332(10) 0.0254(7) Uani 1 1 d .
N4 N 0.3681(3) 0.6213(4) 0.43261(9) 0.0409(8) Uani 1 1 d .
C26 C 0.4967(3) 0.6445(4) 0.38509(11) 0.0344(8) Uani 1 1 d .
H26A H 0.5672 0.6490 0.3797 0.041 Uiso 1 1 calc R
N2 N -0.0988(3) 0.9989(4) 0.13909(11) 0.0431(8) Uani 1 1 d .
C25 C 0.6591(3) 0.5749(4) 0.01290(11) 0.0348(8) Uani 1 1 d .
C24 C 1.0689(3) 0.6168(4) 0.21581(10) 0.0297(8) Uani 1 1 d .
H24A H 1.0499 0.7137 0.2128 0.036 Uiso 1 1 calc R
C23 C 1.0305(3) 0.3712(4) 0.21769(11) 0.0317(8) Uani 1 1 d .
H23A H 0.9841 0.2939 0.2160 0.038 Uiso 1 1 calc R
C22 C -0.0446(3) 1.0231(4) 0.17098(13) 0.0395(9) Uani 1 1 d .
H22A H -0.0763 1.0737 0.1911 0.047 Uiso 1 1 calc R
C21 C 0.6102(3) 0.5333(4) 0.11890(10) 0.0298(8) Uani 1 1 d .
H21A H 0.6238 0.4656 0.1386 0.036 Uiso 1 1 calc R
C20 C 0.0552(3) 0.9800(4) 0.17708(11) 0.0318(8) Uani 1 1 d .
H20A H 0.0902 1.0014 0.2006 0.038 Uiso 1 1 calc R
C19 C 0.6345(4) 0.5745(5) -0.05553(12) 0.0457(10) Uani 1 1 d .
H19A H 0.5919 0.5968 -0.0772 0.055 Uiso 1 1 calc R
C18 C 0.6449(3) 0.5081(4) 0.08229(11) 0.0336(8) Uani 1 1 d .
H18A H 0.6831 0.4247 0.0774 0.040 Uiso 1 1 calc R
F2 F 0.9274(2) 0.3059(4) 0.02585(10) 0.0946(13) Uani 1 1 d .
C17 C 1.1329(3) 0.3460(4) 0.22454(11) 0.0349(8) Uani 1 1 d .
H17A H 1.1545 0.2502 0.2275 0.042 Uiso 1 1 calc R
C16 C 0.2365(3) 0.7202(4) 0.13702(10) 0.0329(8) Uani 1 1 d .
H16A H 0.1880 0.6691 0.1217 0.039 Uiso 1 1 calc R
C15 C 0.5990(3) 0.6058(4) -0.01958(12) 0.0396(9) Uani 1 1 d .
H15A H 0.5339 0.6481 -0.0170 0.047 Uiso 1 1 calc R
C14 C 0.3226(3) 0.6476(4) 0.36588(11) 0.0364(9) Uani 1 1 d .
H14A H 0.2696 0.6538 0.3469 0.044 Uiso 1 1 calc R
F1 F 1.0424(3) 0.1424(4) -0.01707(9) 0.0871(11) Uani 1 1 d .
C13 C 0.4661(3) 0.6272(4) 0.42234(11) 0.0393(9) Uani 1 1 d .
H13A H 0.5172 0.6190 0.4420 0.047 Uiso 1 1 calc R
N1 N 0.7247(3) 0.5149(4) -0.06217(10) 0.0473(9) Uani 1 1 d .
C11 C 1.1643(3) 0.1136(5) 0.03330(12) 0.0456(10) Uani 1 1 d .
C10 C 0.5688(3) 0.7255(4) 0.06075(11) 0.0379(9) Uani 1 1 d .
H10A H 0.5538 0.7921 0.0409 0.045 Uiso 1 1 calc R
C9 C 1.1310(3) 0.2302(5) 0.09355(11) 0.0436(10) Uani 1 1 d .
C8 C 1.1907(3) 0.1441(5) 0.07094(12) 0.0422(10) Uani 1 1 d .
C7 C 0.7815(4) 0.4864(5) -0.03109(14) 0.0565(13) Uani 1 1 d .
H7A H 0.8464 0.4448 -0.0347 0.068 Uiso 1 1 calc R
C6 C 1.0416(3) 0.2865(5) 0.07884(12) 0.0474(10) Uani 1 1 d .
C5 C 1.0741(4) 0.1693(6) 0.01921(13) 0.0558(12) Uani 1 1 d .
C4 C 1.0137(4) 0.2531(6) 0.04184(14) 0.0600(13) Uani 1 1 d .
C3 C 0.7526(4) 0.5130(5) 0.00639(13) 0.0514(12) Uani 1 1 d .
H3B H 0.7968 0.4888 0.0274 0.062 Uiso 1 1 calc R
C54 C -0.0515(3) 0.9273(5) 0.11150(12) 0.0435(10) Uani 1 1 d .
H54A H -0.0884 0.9093 0.0881 0.052 Uiso 1 1 calc R
C12 C 0.0467(3) 0.8783(4) 0.11470(11) 0.0377(9) Uani 1 1 d .
H12A H 0.0757 0.8269 0.0942 0.045 Uiso 1 1 calc R

loop_
_atom_site_aniso_label
_atom_site_aniso_U_11
_atom_site_aniso_U_22
_atom_site_aniso_U_33
_atom_site_aniso_U_23
_atom_site_aniso_U_13
_atom_site_aniso_U_12
I1 0.0678(2) 0.0783(3) 0.0504(2) -0.02182(16) 0.01008(16) 0.01513(17)
I2 0.0470(2) 0.0595(2) 0.0475(2) -0.00615(13) 0.01145(14) 0.00919(13)
C53 0.0159(16) 0.0303(17) 0.0285(18) -0.0001(14) -0.0045(13) -0.0008(13)
C52 0.0183(16) 0.0266(17) 0.0257(17) 0.0026(13) 0.0013(13) 0.0047(13)
C51 0.0222(17) 0.0341(18) 0.0250(17) 0.0003(14) 0.0007(14) 0.0045(14)
C50 0.0200(17) 0.0317(18) 0.0286(18) -0.0029(14) 0.0001(14) -0.0028(14)
C49 0.0210(17) 0.0287(17) 0.0291(19) 0.0009(14) 0.0035(14) 0.0015(14)
C48 0.0173(16) 0.0302(17) 0.0315(19) 0.0021(14) 0.0015(14) -0.0031(13)
C47 0.0164(16) 0.0297(17) 0.0298(19) 0.0040(14) 0.0021(13) -0.0036(13)
C46 0.035(2) 0.054(2) 0.041(2) -0.0062(19) 0.0106(18) -0.0160(19)
C45 0.0217(17) 0.0310(17) 0.0286(18) 0.0045(15) 0.0011(14) 0.0022(14)
F4 0.0444(15) 0.083(2) 0.0517(17) 0.0014(14) -0.0083(12) 0.0109(13)
C44 0.0265(18) 0.0302(18) 0.0278(18) -0.0016(14) 0.0040(14) -0.0045(14)
F3 0.0678(17) 0.0804(19) 0.0324(13) -0.0086(13) -0.0043(12) 0.0020(15)
C43 0.0188(17) 0.0262(17) 0.0324(19) -0.0001(14) 0.0042(14) -0.0001(13)
C42 0.0177(16) 0.0335(18) 0.0221(17) -0.0008(14) -0.0006(13) 0.0014(14)
C41 0.0202(17) 0.0325(18) 0.0216(17) 0.0024(14) 0.0027(13) 0.0048(14)
C40 0.0236(18) 0.0343(19) 0.0310(19) 0.0028(15) -0.0016(15) 0.0004(14)
C39 0.0219(17) 0.0300(17) 0.0241(17) -0.0027(14) 0.0008(13) 0.0011(14)
C38 0.0241(18) 0.0312(18) 0.0243(17) 0.0005(14) 0.0001(14) -0.0013(14)
C37 0.0207(17) 0.0337(18) 0.0283(18) -0.0018(15) 0.0026(14) 0.0031(14)
C36 0.0259(18) 0.0281(18) 0.0294(19) -0.0004(14) 0.0011(14) 0.0035(14)
N3 0.0227(16) 0.0397(17) 0.0416(19) 0.0019(14) -0.0019(13) 0.0058(13)
C35 0.0204(17) 0.0333(18) 0.0300(19) 0.0011(15) 0.0048(14) -0.0011(14)
C34 0.0191(17) 0.0346(19) 0.0300(19) 0.0041(15) 0.0022(14) -0.0028(14)
C33 0.0290(19) 0.038(2) 0.0269(19) 0.0010(15) 0.0032(15) 0.0022(15)
C32 0.0234(19) 0.035(2) 0.041(2) 0.0006(16) 0.0011(16) -0.0034(15)
C31 0.0251(18) 0.0303(18) 0.0289(19) 0.0043(14) 0.0006(14) 0.0019(14)
C30 0.0247(18) 0.039(2) 0.0305(19) -0.0083(15) -0.0012(15) 0.0064(15)
C29 0.0187(17) 0.0291(17) 0.0299(18) 0.0010(14) 0.0033(13) 0.0016(13)
C28 0.033(2) 0.036(2) 0.034(2) 0.0037(16) 0.0076(16) 0.0114(16)
C27 0.0192(17) 0.0343(18) 0.0228(17) -0.0012(14) 0.0025(13) 0.0016(14)
N4 0.049(2) 0.0466(19) 0.0272(17) -0.0009(14) 0.0073(15) -0.0152(16)
C26 0.030(2) 0.040(2) 0.033(2) 0.0003(16) 0.0007(15) -0.0037(16)
N2 0.0306(18) 0.047(2) 0.051(2) -0.0004(16) -0.0055(16) 0.0112(15)
C25 0.037(2) 0.038(2) 0.030(2) -0.0009(16) 0.0083(16) 0.0047(16)
C24 0.0259(19) 0.0285(18) 0.035(2) 0.0019(15) 0.0015(15) 0.0028(14)
C23 0.0263(19) 0.0301(18) 0.039(2) 0.0000(15) -0.0013(15) 0.0003(15)
C22 0.030(2) 0.036(2) 0.053(3) -0.0075(18) 0.0050(18) 0.0069(16)
C21 0.0311(19) 0.0329(18) 0.0255(18) 0.0034(14) 0.0003(15) 0.0037(15)
C20 0.0262(19) 0.0324(19) 0.037(2) -0.0036(15) -0.0023(15) 0.0028(15)
C19 0.055(3) 0.052(3) 0.030(2) 0.0010(18) -0.0018(19) 0.000(2)
C18 0.035(2) 0.036(2) 0.030(2) -0.0028(15) 0.0027(16) 0.0107(16)
F2 0.076(2) 0.138(3) 0.069(2) -0.042(2) -0.0288(17) 0.063(2)
C17 0.030(2) 0.0308(19) 0.044(2) 0.0010(16) -0.0016(16) 0.0050(16)
C16 0.0254(19) 0.045(2) 0.0286(19) -0.0078(16) -0.0012(15) 0.0002(16)
C15 0.038(2) 0.047(2) 0.034(2) 0.0007(17) 0.0011(17) 0.0035(18)
C14 0.029(2) 0.052(2) 0.0279(19) -0.0021(17) 0.0046(15) -0.0126(17)
F1 0.084(2) 0.129(3) 0.0468(17) -0.0361(18) -0.0194(15) 0.049(2)
C13 0.043(2) 0.045(2) 0.030(2) 0.0005(17) -0.0045(17) -0.0065(18)
N1 0.057(2) 0.053(2) 0.0321(19) -0.0052(16) 0.0079(17) 0.0038(18)
C11 0.041(2) 0.057(3) 0.038(2) -0.005(2) 0.0066(18) 0.004(2)
C10 0.041(2) 0.042(2) 0.030(2) 0.0034(16) 0.0055(16) 0.0106(17)
C9 0.049(3) 0.055(3) 0.027(2) -0.0021(18) 0.0020(18) -0.010(2)
C8 0.035(2) 0.053(2) 0.039(2) 0.0028(19) -0.0001(18) -0.0018(18)
C7 0.059(3) 0.071(3) 0.040(3) -0.009(2) 0.014(2) 0.022(2)
C6 0.047(3) 0.059(3) 0.036(2) -0.011(2) 0.0061(19) 0.004(2)
C5 0.052(3) 0.083(3) 0.032(2) -0.020(2) -0.0051(19) 0.017(2)
C4 0.050(3) 0.084(4) 0.046(3) -0.016(2) -0.009(2) 0.021(3)
C3 0.055(3) 0.068(3) 0.032(2) -0.001(2) 0.005(2) 0.019(2)
C54 0.035(2) 0.057(3) 0.037(2) 0.0008(19) -0.0099(18) 0.0079(19)
C12 0.034(2) 0.051(2) 0.028(2) -0.0012(17) -0.0019(16) 0.0084(18)

loop_
_atom_type_symbol
_atom_type_description
_atom_type_scat_dispersion_real
_atom_type_scat_dispersion_imag
_atom_type_scat_source
C C 0.0033 0.0016 'International Tables Vol C Tables 4.2.6.8 and 6.1.1.4'
H H 0.0000 0.0000 'International Tables Vol C Tables 4.2.6.8 and 6.1.1.4'
N N 0.0061 0.0033 'International Tables Vol C Tables 4.2.6.8 and 6.1.1.4'
F F 0.0171 0.0103 'International Tables Vol C Tables 4.2.6.8 and 6.1.1.4'
I I -0.4742 1.8119 'International Tables Vol C Tables 4.2.6.8 and 6.1.1.4'

loop_
_geom_angle_atom_site_label_1
_geom_angle_atom_site_label_2
_geom_angle_atom_site_label_3
_geom_angle
C47 C53 C52 120.9(3)
C47 C53 H53A 119.6
C52 C53 H53A 119.6
C53 C52 C48 118.1(3)
C53 C52 C43 122.3(3)
C48 C52 C43 119.4(3)
C16 C51 C36 118.3(3)
C16 C51 C40 120.6(3)
C36 C51 C40 121.1(3)
C48 C50 C29 121.4(3)
C48 C50 H50A 119.3
C29 C50 H50A 119.3
C43 C49 C37 123.0(3)
C43 C49 C41 123.6(3)
C37 C49 C41 113.5(3)
C50 C48 C52 120.7(3)
C50 C48 H48A 119.7
C52 C48 H48A 119.7
C53 C47 C29 121.6(3)
C53 C47 H47A 119.2
C29 C47 H47A 119.2
N4 C46 C14 124.1(4)
N4 C46 H46A 117.9
C14 C46 H46A 117.9
C34 C45 C39 120.2(3)
C34 C45 H45A 119.9
C39 C45 H45A 119.9
C14 C44 C26 115.8(3)
C14 C44 C29 123.2(3)
C26 C44 C29 120.9(3)
C49 C43 C52 124.0(3)
C49 C43 C42 122.7(3)
C52 C43 C42 113.3(3)
C34 C42 C31 117.8(3)
C34 C42 C43 119.5(3)
C31 C42 C43 122.6(3)
C30 C41 C38 118.5(3)
C30 C41 C49 118.6(3)
C38 C41 C49 122.7(3)
C20 C40 C12 116.7(3)
C20 C40 C51 121.8(3)
C12 C40 C51 121.4(3)
C35 C39 C45 118.2(3)
C35 C39 C27 121.4(3)
C45 C39 C27 120.3(3)
C36 C38 C41 120.8(3)
C36 C38 H38A 119.6
C41 C38 H38A 119.6
C21 C37 C28 117.7(3)
C21 C37 C49 122.7(3)
C28 C37 C49 119.5(3)
C38 C36 C51 120.7(3)
C38 C36 H36A 119.6
C51 C36 H36A 119.6
C17 N3 C32 116.2(3)
C31 C35 C39 121.3(3)
C31 C35 H35A 119.3
C39 C35 H35A 119.3
C45 C34 C42 121.7(3)
C45 C34 H34A 119.2
C42 C34 H34A 119.2
C10 C33 C18 117.9(3)
C10 C33 C25 121.6(3)
C18 C33 C25 120.5(3)
N3 C32 C24 124.0(3)
N3 C32 H32A 118.0
C24 C32 H32A 118.0
C35 C31 C42 120.7(3)
C35 C31 H31A 119.7
C42 C31 H31A 119.7
C16 C30 C41 120.9(3)
C16 C30 H30A 119.5
C41 C30 H30A 119.5
C47 C29 C50 117.3(3)
C47 C29 C44 121.4(3)
C50 C29 C44 121.2(3)
C10 C28 C37 121.0(3)
C10 C28 H28A 119.5
C37 C28 H28A 119.5
C23 C27 C24 115.9(3)
C23 C27 C39 122.6(3)
C24 C27 C39 121.6(3)
C46 N4 C13 116.0(3)
C13 C26 C44 119.9(4)
C13 C26 H26A 120.1
C44 C26 H26A 120.1
C22 N2 C54 116.0(3)
C3 C25 C15 116.3(4)
C3 C25 C33 121.8(4)
C15 C25 C33 121.9(3)
C32 C24 C27 119.9(3)
C32 C24 H24A 120.1
C27 C24 H24A 120.1
C17 C23 C27 120.1(3)
C17 C23 H23A 120.0
C27 C23 H23A 120.0
N2 C22 C20 124.5(4)
N2 C22 H22A 117.8
C20 C22 H22A 117.8
C18 C21 C37 121.3(3)
C18 C21 H21A 119.3
C37 C21 H21A 119.3
C22 C20 C40 119.1(4)
C22 C20 H20A 120.5
C40 C20 H20A 120.5
N1 C19 C15 124.7(4)
N1 C19 H19A 117.6
C15 C19 H19A 117.6
C21 C18 C33 120.7(3)
C21 C18 H18A 119.6
C33 C18 H18A 119.6
N3 C17 C23 124.0(3)
N3 C17 H17A 118.0
C23 C17 H17A 118.0
C30 C16 C51 120.8(3)
C30 C16 H16A 119.6
C51 C16 H16A 119.6
C19 C15 C25 119.5(4)
C19 C15 H15A 120.2
C25 C15 H15A 120.2
C46 C14 C44 120.1(4)
C46 C14 H14A 120.0
C44 C14 H14A 120.0
N4 C13 C26 124.0(4)
N4 C13 H13A 118.0
C26 C13 H13A 118.0
C7 N1 C19 115.3(4)
C5 C11 C8 117.0(4)
C5 C11 I2 120.2(3)
C8 C11 I2 122.7(3)
C28 C10 C33 121.4(4)
C28 C10 H10A 119.3
C33 C10 H10A 119.3
F3 C9 C6 120.9(4)
F3 C9 C8 118.8(4)
C6 C9 C8 120.3(4)
F4 C8 C11 119.9(4)
F4 C8 C9 118.2(4)
C11 C8 C9 121.9(4)
N1 C7 C3 124.5(4)
N1 C7 H7A 117.7
C3 C7 H7A 117.7
C4 C6 C9 118.0(4)
C4 C6 I1 120.7(3)
C9 C6 I1 121.4(3)
F1 C5 C11 120.5(4)
F1 C5 C4 118.4(4)
C11 C5 C4 121.2(4)
F2 C4 C6 120.6(4)
F2 C4 C5 117.8(4)
C6 C4 C5 121.6(4)
C25 C3 C7 119.6(4)
C25 C3 H3B 120.2
C7 C3 H3B 120.2
N2 C54 C12 124.3(4)
N2 C54 H54A 117.8
C12 C54 H54A 117.8
C54 C12 C40 119.4(4)
C54 C12 H12A 120.3
C40 C12 H12A 120.3

loop_
_geom_bond_atom_site_label_1
_geom_bond_atom_site_label_2
_geom_bond_distance
I1 C6 2.085(4)
I2 C11 2.096(4)
C53 C47 1.382(5)
C53 C52 1.395(5)
C53 H53A 0.9500
C52 C48 1.402(5)
C52 C43 1.494(5)
C51 C16 1.387(5)
C51 C36 1.405(5)
C51 C40 1.492(5)
C50 C48 1.384(5)
C50 C29 1.402(5)
C50 H50A 0.9500
C49 C43 1.354(5)
C49 C37 1.493(5)
C49 C41 1.499(4)
C48 H48A 0.9500
C47 C29 1.399(5)
C47 H47A 0.9500
C46 N4 1.327(5)
C46 C14 1.382(5)
C46 H46A 0.9500
C45 C34 1.380(5)
C45 C39 1.400(5)
C45 H45A 0.9500
F4 C8 1.329(5)
C44 C14 1.393(5)
C44 C26 1.400(5)
C44 C29 1.470(5)
F3 C9 1.330(5)
C43 C42 1.500(5)
C42 C34 1.396(5)
C42 C31 1.398(5)
C41 C30 1.391(5)
C41 C38 1.392(5)
C40 C20 1.392(5)
C40 C12 1.392(5)
C39 C35 1.394(5)
C39 C27 1.490(5)
C38 C36 1.382(5)
C38 H38A 0.9500
C37 C21 1.391(5)
C37 C28 1.399(5)
C36 H36A 0.9500
N3 C17 1.330(5)
N3 C32 1.338(5)
C35 C31 1.379(5)
C35 H35A 0.9500
C34 H34A 0.9500
C33 C10 1.386(5)
C33 C18 1.401(5)
C33 C25 1.484(5)
C32 C24 1.380(5)
C32 H32A 0.9500
C31 H31A 0.9500
C30 C16 1.388(5)
C30 H30A 0.9500
C28 C10 1.379(5)
C28 H28A 0.9500
C27 C23 1.396(5)
C27 C24 1.397(5)
N4 C13 1.345(5)
C26 C13 1.375(5)
C26 H26A 0.9500
N2 C22 1.322(5)
N2 C54 1.337(6)
C25 C3 1.383(6)
C25 C15 1.392(6)
C24 H24A 0.9500
C23 C17 1.381(5)
C23 H23A 0.9500
C22 C20 1.383(5)
C22 H22A 0.9500
C21 C18 1.383(5)
C21 H21A 0.9500
C20 H20A 0.9500
C19 N1 1.335(6)
C19 C15 1.377(6)
C19 H19A 0.9500
C18 H18A 0.9500
F2 C4 1.346(5)
C17 H17A 0.9500
C16 H16A 0.9500
C15 H15A 0.9500
C14 H14A 0.9500
F1 C5 1.342(5)
C13 H13A 0.9500
N1 C7 1.325(6)
C11 C5 1.375(6)
C11 C8 1.375(6)
C10 H10A 0.9500
C9 C6 1.374(6)
C9 C8 1.386(6)
C7 C3 1.389(6)
C7 H7A 0.9500
C6 C4 1.365(6)
C5 C4 1.379(6)
C3 H3B 0.9500
C54 C12 1.372(5)
C54 H54A 0.9500
C12 H12A 0.9500

loop_
_geom_torsion_atom_site_label_1
_geom_torsion_atom_site_label_2
_geom_torsion_atom_site_label_3
_geom_torsion_atom_site_label_4
_geom_torsion
C47 C53 C52 C48 -1.9(5)
C47 C53 C52 C43 173.2(3)
C29 C50 C48 C52 1.4(5)
C53 C52 C48 C50 1.0(5)
C43 C52 C48 C50 -174.2(3)
C52 C53 C47 C29 0.4(5)
C37 C49 C43 C52 -172.0(3)
C41 C49 C43 C52 8.6(5)
C37 C49 C43 C42 5.6(5)
C41 C49 C43 C42 -173.9(3)
C53 C52 C43 C49 48.1(5)
C48 C52 C43 C49 -136.9(3)
C53 C52 C43 C42 -129.7(3)
C48 C52 C43 C42 45.3(4)
C49 C43 C42 C34 -124.3(4)
C52 C43 C42 C34 53.5(4)
C49 C43 C42 C31 57.9(5)
C52 C43 C42 C31 -124.3(3)
C43 C49 C41 C30 -130.8(4)
C37 C49 C41 C30 49.7(4)
C43 C49 C41 C38 54.5(5)
C37 C49 C41 C38 -125.0(4)
C16 C51 C40 C20 145.9(4)
C36 C51 C40 C20 -32.7(5)
C16 C51 C40 C12 -30.5(5)
C36 C51 C40 C12 151.0(4)
C34 C45 C39 C35 -2.7(5)
C34 C45 C39 C27 174.1(3)
C30 C41 C38 C36 -1.3(5)
C49 C41 C38 C36 173.4(3)
C43 C49 C37 C21 45.0(5)
C41 C49 C37 C21 -135.5(3)
C43 C49 C37 C28 -139.2(4)
C41 C49 C37 C28 40.3(4)
C41 C38 C36 C51 0.4(5)
C16 C51 C36 C38 1.0(5)
C40 C51 C36 C38 179.5(3)
C45 C39 C35 C31 1.7(5)
C27 C39 C35 C31 -175.0(3)
C39 C45 C34 C42 1.4(5)
C31 C42 C34 C45 1.0(5)
C43 C42 C34 C45 -176.9(3)
C17 N3 C32 C24 0.7(6)
C39 C35 C31 C42 0.6(5)
C34 C42 C31 C35 -2.0(5)
C43 C42 C31 C35 175.8(3)
C38 C41 C30 C16 0.8(5)
C49 C41 C30 C16 -174.2(3)
C53 C47 C29 C50 1.9(5)
C53 C47 C29 C44 -174.5(3)
C48 C50 C29 C47 -2.8(5)
C48 C50 C29 C44 173.7(3)
C14 C44 C29 C47 -34.5(5)
C26 C44 C29 C47 142.9(4)
C14 C44 C29 C50 149.2(4)
C26 C44 C29 C50 -33.4(5)
C21 C37 C28 C10 -1.1(6)
C49 C37 C28 C10 -177.2(3)
C35 C39 C27 C23 -151.5(4)
C45 C39 C27 C23 31.8(5)
C35 C39 C27 C24 29.2(5)
C45 C39 C27 C24 -147.5(3)
C14 C46 N4 C13 -0.6(6)
C14 C44 C26 C13 0.0(5)
C29 C44 C26 C13 -177.5(4)
C10 C33 C25 C3 142.9(4)
C18 C33 C25 C3 -38.5(6)
C10 C33 C25 C15 -38.2(6)
C18 C33 C25 C15 140.5(4)
N3 C32 C24 C27 0.0(6)
C23 C27 C24 C32 -0.7(5)
C39 C27 C24 C32 178.6(3)
C24 C27 C23 C17 0.9(5)
C39 C27 C23 C17 -178.5(3)
C54 N2 C22 C20 0.0(6)
C28 C37 C21 C18 1.6(5)
C49 C37 C21 C18 177.5(3)
N2 C22 C20 C40 -0.5(6)
C12 C40 C20 C22 0.3(5)
C51 C40 C20 C22 -176.3(3)
C37 C21 C18 C33 -1.3(6)
C10 C33 C18 C21 0.4(6)
C25 C33 C18 C21 -178.3(4)
C32 N3 C17 C23 -0.6(6)
C27 C23 C17 N3 -0.2(6)
C41 C30 C16 C51 0.6(6)
C36 C51 C16 C30 -1.5(5)
C40 C51 C16 C30 180.0(3)
N1 C19 C15 C25 0.1(7)
C3 C25 C15 C19 -0.2(6)
C33 C25 C15 C19 -179.2(4)
N4 C46 C14 C44 -0.1(7)
C26 C44 C14 C46 0.4(6)
C29 C44 C14 C46 177.9(4)
C46 N4 C13 C26 1.0(6)
C44 C26 C13 N4 -0.7(6)
C15 C19 N1 C7 -0.3(7)
C37 C28 C10 C33 0.3(6)
C18 C33 C10 C28 0.1(6)
C25 C33 C10 C28 178.8(4)
C5 C11 C8 F4 178.9(4)
I2 C11 C8 F4 -4.2(6)
C5 C11 C8 C9 -1.8(7)
I2 C11 C8 C9 175.1(3)
F3 C9 C8 F4 0.9(6)
C6 C9 C8 F4 -179.7(4)
F3 C9 C8 C11 -178.3(4)
C6 C9 C8 C11 1.0(7)
C19 N1 C7 C3 0.6(7)
F3 C9 C6 C4 -179.7(5)
C8 C9 C6 C4 0.9(7)
F3 C9 C6 I1 1.6(6)
C8 C9 C6 I1 -177.7(3)
C8 C11 C5 F1 -178.9(5)
I2 C11 C5 F1 4.1(7)
C8 C11 C5 C4 0.7(8)
I2 C11 C5 C4 -176.3(4)
C9 C6 C4 F2 -179.6(5)
I1 C6 C4 F2 -0.9(7)
C9 C6 C4 C5 -2.0(8)
I1 C6 C4 C5 176.6(4)
F1 C5 C4 F2 -1.5(8)
C11 C5 C4 F2 178.8(5)
F1 C5 C4 C6 -179.1(5)
C11 C5 C4 C6 1.2(9)
C15 C25 C3 C7 0.5(7)
C33 C25 C3 C7 179.5(4)
N1 C7 C3 C25 -0.8(8)
C22 N2 C54 C12 0.7(7)
N2 C54 C12 C40 -0.9(7)
C20 C40 C12 C54 0.4(6)
C51 C40 C12 C54 177.0(4)
